data_4324668
loop_
_publ_author_name
'Shuao Wang'
'Eric M. Villa'
'Juan Diwu'
'Evgeny V. Alekseev'
'Wulf Depmeier'
'Thomas E. Albrecht-Schmitt'

_publ_section_title
;
 Role of Anions and Reaction Conditions in the Preparation of Uranium(VI),
 Neptunium(VI), and Plutonium(VI) Borates
;
_journal_name_full 'Inorganic Chemistry'
_journal_page_first 2527
_journal_page_last 2533
_journal_paper_doi 10.1021/ic102356d
_journal_volume 50
_journal_year 2011
_chemical_formula_moiety 'NpO2[B8 O11 (OH)4]'
_chemical_formula_sum 'B8 Np O17'
_chemical_formula_weight 595.48
_chemical_name_common 'Neptuyl(VI) borate'
_chemical_name_systematic
; 
 ? 
;
_space_group_IT_number 9
_symmetry_cell_setting monoclinic
_symmetry_space_group_name_Hall 'C -2yc'
_symmetry_space_group_name_H-M 'C 1 c 1'
_atom_sites_solution_hydrogens none
_atom_sites_solution_primary direct
_atom_sites_solution_secondary difmap
_audit_creation_method SHELXL-97
_cell_angle_alpha 90.00
_cell_angle_beta 90.7660(10)
_cell_angle_gamma 90.00
_cell_formula_units_Z 4
_cell_length_a 6.4426(8)
_cell_length_b 16.705(2)
_cell_length_c 10.9843(13)
_cell_measurement_reflns_used 2702
_cell_measurement_temperature 100(2)
_cell_measurement_theta_max 27.58
_cell_measurement_theta_min 2.44
_cell_volume 1182.1(2)
_computing_cell_refinement 'smart saint'
_computing_data_collection smart
_computing_data_reduction SAINT
_computing_molecular_graphics 'SHELXP-97 (Sheldrick, 1997)'
_computing_publication_material 'SHELXCIF-97 (Sheldrick, 2000)'
_computing_structure_refinement 'SHELXL-97 (Sheldrick, 1997)'
_computing_structure_solution 'SHELXS-97 (Sheldrick, 1990)'
_diffrn_ambient_temperature 100(2)
_diffrn_detector_area_resol_mean 0
_diffrn_measured_fraction_theta_full 0.995
_diffrn_measured_fraction_theta_max 0.995
_diffrn_measurement_device_type 'BRUKER apex II'
_diffrn_measurement_method '0.5 wide w/ exposures'
_diffrn_radiation_monochromator 'Quazar optics'
_diffrn_radiation_source 'Imus microfocused'
_diffrn_radiation_type MoK\a
_diffrn_radiation_wavelength 0.71073
_diffrn_reflns_av_R_equivalents 0.0329
_diffrn_reflns_av_sigmaI/netI 0.0449
_diffrn_reflns_limit_h_max 8
_diffrn_reflns_limit_h_min -8
_diffrn_reflns_limit_k_max 21
_diffrn_reflns_limit_k_min -21
_diffrn_reflns_limit_l_max 14
_diffrn_reflns_limit_l_min -14
_diffrn_reflns_number 6944
_diffrn_reflns_theta_full 27.58
_diffrn_reflns_theta_max 27.58
_diffrn_reflns_theta_min 2.44
_exptl_absorpt_coefficient_mu 8.902
_exptl_absorpt_correction_T_max 0.923
_exptl_absorpt_correction_T_min 0.816
_exptl_absorpt_correction_type numerical
_exptl_absorpt_process_details SHELTXPREP
_exptl_crystal_colour 'pale pink'
_exptl_crystal_density_diffrn 3.346
_exptl_crystal_description Tablet
_exptl_crystal_F_000 1076
_exptl_crystal_size_max 0.045
_exptl_crystal_size_mid 0.019
_exptl_crystal_size_min 0.009
_refine_diff_density_max 1.155
_refine_diff_density_min -0.911
_refine_diff_density_rms 0.180
_refine_ls_abs_structure_details 'Flack H D (1983), Acta Cryst. A39, 876-881'
_refine_ls_abs_structure_Flack 0.04(3)
_refine_ls_extinction_method none
_refine_ls_goodness_of_fit_ref 1.037
_refine_ls_hydrogen_treatment none
_refine_ls_matrix_type full
_refine_ls_number_parameters 236
_refine_ls_number_reflns 2702
_refine_ls_number_restraints 8
_refine_ls_restrained_S_all 1.035
_refine_ls_R_factor_all 0.0299
_refine_ls_R_factor_gt 0.0247
_refine_ls_shift/su_max 0.002
_refine_ls_shift/su_mean 0.000
_refine_ls_structure_factor_coef Fsqd
_refine_ls_weighting_details 'calc w=1/[\s^2^(Fo^2^)+(0.0209P)^2^+5.0095P] where P=(Fo^2^+2Fc^2^)/3'
_refine_ls_weighting_scheme calc
_refine_ls_wR_factor_gt 0.0515
_refine_ls_wR_factor_ref 0.0531
_reflns_number_gt 2489
_reflns_number_total 2702
_reflns_threshold_expression >2sigma(I)
_cod_data_source_file ic102356d_si_002_2.cif
_cod_data_source_block Np6BO
_cod_database_code 4324668

loop_
_symmetry_equiv_pos_as_xyz
'x, y, z'
'x, -y, z+1/2'
'x+1/2, y+1/2, z'
'x+1/2, -y+1/2, z+1/2'

loop_
_atom_site_label
_atom_site_type_symbol
_atom_site_fract_x
_atom_site_fract_y
_atom_site_fract_z
_atom_site_U_iso_or_equiv
_atom_site_adp_type
_atom_site_occupancy
_atom_site_symmetry_multiplicity
_atom_site_calc_flag
_atom_site_refinement_flags
Np1 Np 0.26304(14) 0.731944(14) 0.25302(9) 0.00719(6) Uani 1 1 d .
B1 B -0.1913(13) 0.7024(6) 0.1892(7) 0.0165(19) Uani 1 1 d .
B2 B 0.0653(14) 0.7316(7) 0.5516(8) 0.0207(19) Uani 1 1 d .
B3 B 0.4312(12) 0.7060(5) 0.5173(7) 0.0109(16) Uani 1 1 d .
B4 B 0.7645(14) 0.7042(7) 0.4162(8) 0.024(2) Uani 1 1 d .
B5 B 0.610(2) 0.5583(6) 0.5032(12) 0.041(3) Uani 1 1 d .
B6 B -0.321(2) 0.5721(7) 0.0935(12) 0.031(3) Uani 1 1 d .
B7 B 0.436(2) 0.4364(8) 0.4225(11) 0.036(3) Uani 1 1 d .
B8 B 0.153(3) 0.4421(9) 0.2860(16) 0.061(4) Uani 1 1 d .
O1 O 0.3561(7) 0.7743(4) 0.0289(4) 0.0128(11) Uani 1 1 d .
O2 O 0.2151(7) 0.7100(3) 0.4730(4) 0.0092(10) Uani 1 1 d .
O3 O 0.2734(13) 0.6296(3) 0.2256(4) 0.0148(14) Uani 1 1 d .
O4 O 0.7634(13) 0.5994(6) 0.4270(8) 0.051(2) Uani 1 1 d .
O5 O -0.1148(12) 0.7168(4) 0.3132(6) 0.0097(16) Uani 1 1 d .
O6 O 0.6090(13) 0.7429(4) 0.1670(7) 0.0146(18) Uani 1 1 d .
O7 O -0.027(2) 0.7374(5) 0.1139(10) 0.012(2) Uani 1 1 d .
O8 O 0.554(2) 0.7184(5) 0.4084(10) 0.0058(17) Uani 1 1 d U
O9 O -0.3087(12) 0.4924(4) 0.0919(7) 0.0448(19) Uani 1 1 d .
O10 O 0.2554(12) 0.8348(3) 0.2812(4) 0.0134(14) Uani 1 1 d .
O11 O -0.2171(9) 0.6151(4) 0.1728(6) 0.0246(14) Uani 1 1 d .
O12 O 0.4782(8) 0.6231(3) 0.5649(5) 0.0192(12) Uani 1 1 d .
O13 O 0.5497(10) 0.3889(4) 0.5034(6) 0.0367(17) Uani 1 1 d .
O14 O 0.2843(14) 0.4065(6) 0.3514(9) 0.062(3) Uani 1 1 d .
O15 O 0.4621(14) 0.5152(5) 0.4160(8) 0.065(3) Uani 1 1 d .
O16 O 0.115(2) 0.4365(8) 0.1609(11) 0.093(4) Uani 1 1 d .
O17 O -0.007(2) 0.4977(7) 0.3417(15) 0.132(6) Uani 1 1 d .

loop_
_atom_site_aniso_label
_atom_site_aniso_U_11
_atom_site_aniso_U_22
_atom_site_aniso_U_33
_atom_site_aniso_U_23
_atom_site_aniso_U_13
_atom_site_aniso_U_12
Np1 0.00455(10) 0.01280(11) 0.00422(10) 0.0007(3) -0.00010(6) 0.0003(3)
B1 0.011(5) 0.031(5) 0.008(4) 0.003(4) -0.005(3) -0.003(4)
B2 0.010(4) 0.040(6) 0.012(4) -0.001(4) -0.002(3) 0.004(4)
B3 0.005(4) 0.019(4) 0.008(4) 0.003(3) 0.000(3) -0.002(3)
B4 0.013(5) 0.056(7) 0.003(4) -0.001(4) 0.002(3) 0.006(4)
B5 0.061(8) 0.009(5) 0.053(8) 0.010(5) -0.020(6) -0.001(5)
B6 0.035(7) 0.021(6) 0.037(7) 0.008(5) 0.015(5) -0.008(5)
B7 0.049(8) 0.037(7) 0.022(6) 0.005(5) -0.013(5) 0.008(6)
B8 0.067(11) 0.037(8) 0.079(12) 0.010(8) 0.014(9) -0.030(8)
O1 0.007(2) 0.027(3) 0.005(2) -0.002(2) 0.0018(18) 0.000(2)
O2 0.002(2) 0.016(3) 0.010(2) -0.001(2) -0.0006(18) -0.0020(19)
O3 0.011(3) 0.021(3) 0.012(4) 0.000(2) -0.002(4) 0.000(3)
O4 0.037(5) 0.067(7) 0.048(5) -0.005(5) 0.007(4) 0.003(4)
O5 0.004(4) 0.021(4) 0.004(3) -0.001(3) -0.002(2) 0.000(3)
O6 0.006(3) 0.031(5) 0.007(4) 0.003(3) 0.000(3) 0.000(3)
O7 0.010(4) 0.020(5) 0.008(4) 0.003(3) 0.002(3) -0.002(3)
O8 0.006(3) 0.008(3) 0.003(3) 0.000(3) -0.003(2) 0.000(3)
O9 0.048(5) 0.031(4) 0.054(5) 0.004(3) -0.031(4) -0.013(3)
O10 0.014(3) 0.013(2) 0.013(4) -0.0024(19) 0.004(4) 0.001(3)
O11 0.027(3) 0.028(4) 0.018(3) 0.004(3) -0.009(3) -0.006(3)
O12 0.017(3) 0.023(3) 0.017(3) 0.009(2) 0.008(2) 0.010(2)
O13 0.035(4) 0.046(5) 0.029(4) 0.007(3) -0.006(3) 0.003(3)
O14 0.044(5) 0.065(7) 0.075(6) 0.018(5) -0.040(5) -0.018(5)
O15 0.072(6) 0.045(5) 0.077(6) 0.025(4) -0.053(5) -0.015(4)
O16 0.098(11) 0.108(11) 0.072(9) -0.027(7) -0.003(8) -0.004(8)
O17 0.118(11) 0.061(8) 0.219(16) -0.056(9) 0.085(11) -0.016(7)

loop_
_atom_type_symbol
_atom_type_description
_atom_type_scat_dispersion_real
_atom_type_scat_dispersion_imag
_atom_type_scat_source
B B 0.0013 0.0007 'International Tables Vol C Tables 4.2.6.8 and 6.1.1.4'
O O 0.0106 0.0060 'International Tables Vol C Tables 4.2.6.8 and 6.1.1.4'
Np Np -11.4937 4.1493 'International Tables Vol C Tables 4.2.6.8 and 6.1.1.4'

loop_
_geom_angle_atom_site_label_1
_geom_angle_atom_site_label_2
_geom_angle_atom_site_label_3
_geom_angle
_geom_angle_site_symmetry_1
_geom_angle_site_symmetry_3
O3 Np1 O10 179.4(4) . .
O3 Np1 O7 87.6(3) . .
O10 Np1 O7 93.0(3) . .
O3 Np1 O6 88.2(3) . .
O10 Np1 O6 91.3(3) . .
O7 Np1 O6 117.3(3) . .
O3 Np1 O2 91.70(19) . .
O10 Np1 O2 88.17(19) . .
O7 Np1 O2 121.5(3) . .
O6 Np1 O2 121.2(2) . .
O3 Np1 O8 90.0(3) . .
O10 Np1 O8 89.5(3) . .
O7 Np1 O8 175.7(4) . .
O6 Np1 O8 66.1(3) . .
O2 Np1 O8 55.0(3) . .
O3 Np1 O5 89.2(3) . .
O10 Np1 O5 91.3(3) . .
O7 Np1 O5 55.2(3) . .
O6 Np1 O5 172.2(3) . .
O2 Np1 O5 66.29(19) . .
O8 Np1 O5 121.3(3) . .
O3 Np1 O1 95.3(2) . .
O10 Np1 O1 84.78(19) . .
O7 Np1 O1 65.2(3) . .
O6 Np1 O1 53.0(2) . .
O2 Np1 O1 170.61(17) . .
O8 Np1 O1 118.6(3) . .
O5 Np1 O1 120.0(2) . .
O3 Np1 B2 92.6(3) . 4_564
O10 Np1 B2 87.2(3) . 4_564
O7 Np1 B2 91.7(3) . 4_564
O6 Np1 B2 26.1(2) . 4_564
O2 Np1 B2 146.7(2) . 4_564
O8 Np1 B2 91.9(3) . 4_564
O5 Np1 B2 146.8(2) . 4_564
O1 Np1 B2 26.9(2) . 4_564
O3 Np1 B1 80.7(3) . .
O10 Np1 B1 99.9(3) . .
O7 Np1 B1 28.4(3) . .
O6 Np1 B1 143.6(2) . .
O2 Np1 B1 93.95(19) . .
O8 Np1 B1 147.5(3) . .
O5 Np1 B1 28.6(2) . .
O1 Np1 B1 93.36(19) . .
B2 Np1 B1 119.4(2) 4_564 .
O3 Np1 B3 90.6(3) . .
O10 Np1 B3 89.0(2) . .
O7 Np1 B3 149.0(3) . .
O6 Np1 B3 93.6(2) . .
O2 Np1 B3 27.55(18) . .
O8 Np1 B3 27.5(3) . .
O5 Np1 B3 93.8(2) . .
O1 Np1 B3 145.72(18) . .
B2 Np1 B3 119.3(2) 4_564 .
B1 Np1 B3 120.9(2) . .
O5 B1 O6 111.2(7) . 1_455
O5 B1 O7 102.8(8) . .
O6 B1 O7 111.0(8) 1_455 .
O5 B1 O11 108.2(7) . .
O6 B1 O11 109.7(7) 1_455 .
O7 B1 O11 113.8(7) . .
O5 B1 Np1 56.4(4) . .
O6 B1 Np1 143.2(6) 1_455 .
O7 B1 Np1 50.8(6) . .
O11 B1 Np1 107.1(5) . .
O2 B2 O6 122.4(8) . 4_465
O2 B2 O1 125.0(7) . 4_465
O6 B2 O1 112.5(7) 4_465 4_465
O2 B2 Np1 172.4(6) . 4_465
O6 B2 Np1 52.0(5) 4_465 4_465
O1 B2 Np1 60.5(4) 4_465 4_465
O7 B3 O8 114.4(9) 4_565 .
O7 B3 O2 112.3(8) 4_565 .
O8 B3 O2 104.1(7) . .
O7 B3 O12 108.1(7) 4_565 .
O8 B3 O12 107.9(7) . .
O2 B3 O12 109.9(6) . .
O7 B3 Np1 130.8(6) 4_565 .
O8 B3 Np1 53.2(6) . .
O2 B3 Np1 50.9(3) . .
O12 B3 Np1 121.1(5) . .
O8 B4 O5 118.8(8) . 1_655
O8 B4 O1 114.2(8) . 4_565
O5 B4 O1 116.2(8) 1_655 4_565
O8 B4 O4 99.8(8) . .
O5 B4 O4 102.0(7) 1_655 .
O1 B4 O4 101.3(7) 4_565 .
O9 B5 O4 115.6(11) 2_665 .
O9 B5 O15 112.3(8) 2_665 .
O4 B5 O15 106.4(10) . .
O9 B5 O12 109.0(10) 2_665 .
O4 B5 O12 107.5(8) . .
O15 B5 O12 105.4(9) . .
O11 B6 O9 121.7(11) . .
O11 B6 O13 119.8(10) . 2_464
O9 B6 O13 118.5(10) . 2_464
O15 B7 O14 115.4(10) . .
O15 B7 O13 122.3(10) . .
O14 B7 O13 122.2(11) . .
O14 B8 O16 129.7(16) . .
O14 B8 O17 121.0(16) . .
O16 B8 O17 109.1(15) . .
B2 O1 B4 125.2(6) 4_564 4_464
B2 O1 Np1 92.6(4) 4_564 .
B4 O1 Np1 142.1(5) 4_464 .
B2 O2 B3 118.8(6) . .
B2 O2 Np1 133.3(5) . .
B3 O2 Np1 101.5(4) . .
B5 O4 B4 120.4(8) . .
B4 O5 B1 123.0(7) 1_455 .
B4 O5 Np1 140.4(6) 1_455 .
B1 O5 Np1 94.9(5) . .
B2 O6 B1 117.9(8) 4_564 1_655
B2 O6 Np1 101.8(6) 4_564 .
B1 O6 Np1 134.6(5) 1_655 .
B3 O7 B1 122.9(10) 4_464 .
B3 O7 Np1 129.0(7) 4_464 .
B1 O7 Np1 100.8(7) . .
B4 O8 B3 117.9(9) . .
B4 O8 Np1 141.0(8) . .
B3 O8 Np1 99.3(7) . .
B6 O9 B5 126.6(9) . 2_464
B6 O11 B1 132.7(8) . .
B3 O12 B5 127.0(6) . .
B7 O13 B6 118.3(9) . 2_665
B8 O14 B7 129.8(12) . .
B7 O15 B5 120.8(8) . .

loop_
_geom_bond_atom_site_label_1
_geom_bond_atom_site_label_2
_geom_bond_distance
_geom_bond_site_symmetry_2
Np1 O3 1.737(5) .
Np1 O10 1.746(5) .
Np1 O7 2.399(13) .
Np1 O6 2.440(9) .
Np1 O2 2.468(5) .
Np1 O8 2.527(13) .
Np1 O5 2.544(8) .
Np1 O1 2.639(5) .
Np1 B2 3.029(9) 4_564
Np1 B1 3.041(9) .
Np1 B3 3.115(8) .
B1 O5 1.462(10) .
B1 O6 1.471(11) 1_455
B1 O7 1.474(15) .
B1 O11 1.479(11) .
B2 O2 1.352(10) .
B2 O6 1.363(11) 4_465
B2 O1 1.371(10) 4_465
B2 Np1 3.029(9) 4_465
B3 O7 1.444(14) 4_565
B3 O8 1.457(14) .
B3 O2 1.470(9) .
B3 O12 1.510(10) .
B4 O8 1.379(16) .
B4 O5 1.397(12) 1_655
B4 O1 1.411(10) 4_565
B4 O4 1.755(15) .
B5 O9 1.389(13) 2_665
B5 O4 1.473(16) .
B5 O15 1.523(14) .
B5 O12 1.538(14) .
B6 O11 1.307(14) .
B6 O9 1.334(13) .
B6 O13 1.439(15) 2_464
B7 O15 1.329(15) .
B7 O14 1.340(15) .
B7 O13 1.391(13) .
B8 O14 1.25(2) .
B8 O16 1.40(2) .
B8 O17 1.52(2) .
O1 B2 1.371(10) 4_564
O1 B4 1.411(10) 4_464
O5 B4 1.397(12) 1_455
O6 B2 1.363(11) 4_564
O6 B1 1.471(11) 1_655
O7 B3 1.444(14) 4_464
O9 B5 1.389(13) 2_464
O13 B6 1.439(15) 2_665
